data_1566098
loop_
_publ_author_name
'Jackl, Moritz K.'
'Seo, Hyeonglim'
'Karges, Johannes'
'Kalaj, Mark'
'Cohen, Seth M.'

_publ_section_title
;
 Salicylate Metal-Binding Isosteres as Fragments for Metalloenzyme
 Inhibition
;
_journal_name_full 'Chemical Science'
_journal_paper_doi 10.1039/D1SC06011B
_journal_year 2022
_chemical_formula_moiety 'C40 H37 B N8 O2 Zn, 0.268(H2 O)'
_chemical_formula_sum 'C40 H37 B N8 O2.29 Zn'
_chemical_formula_weight 742.63
_space_group_crystal_system monoclinic
_space_group_IT_number 14
_space_group_name_Hall '-P 2ybc'
_space_group_name_H-M_alt 'P 1 21/c 1'
_atom_sites_solution_hydrogens mixed
_audit_block_doi 10.5517/ccdc.csd.cc292qdj
_audit_creation_date 2021-05-10
_audit_creation_method
;
Olex2 1.3
(compiled 2020.11.12 svn.r5f609507 for OlexSys, GUI svn.r6272)
;
_audit_update_record
;
2021-10-22 deposited with the CCDC.	2022-01-13 downloaded from the CCDC.
;
_cell_angle_alpha 90
_cell_angle_beta 110.4160(10)
_cell_angle_gamma 90
_cell_formula_units_Z 4
_cell_length_a 12.7201(5)
_cell_length_b 22.4184(9)
_cell_length_c 13.4325(5)
_cell_measurement_reflns_used 9903
_cell_measurement_temperature 100.0
_cell_measurement_theta_max 26.39
_cell_measurement_theta_min 2.43
_cell_volume 3589.9(2)
_computing_cell_refinement 'SAINT V8.40A (Bruker, 2019)'
_computing_data_reduction 'SAINT V8.40A (Bruker, 2019)'
_computing_molecular_graphics 'Olex2 1.3 (Dolomanov et al., 2009)'
_computing_publication_material 'Olex2 1.3 (Dolomanov et al., 2009)'
_computing_structure_refinement 'XL  (Sheldrick, 2008)'
_computing_structure_solution 'SHELXT 2014/5 (Sheldrick, 2014)'
_diffrn_ambient_temperature 100.0
_diffrn_detector 'Bruker APEX2 area detector'
_diffrn_detector_area_resol_mean 7.9
_diffrn_detector_type 'CCD area detector'
_diffrn_measured_fraction_theta_full 0.999
_diffrn_measured_fraction_theta_max 0.997
_diffrn_measurement_device 'three-circle diffractometer'
_diffrn_measurement_device_type 'Bruker SMART APEX2 area detector'
_diffrn_measurement_method '\w and \f scans'
_diffrn_radiation_monochromator 'mirror optics'
_diffrn_radiation_probe x-ray
_diffrn_radiation_type MoK\a
_diffrn_radiation_wavelength 0.71073
_diffrn_reflns_av_R_equivalents 0.0628
_diffrn_reflns_av_unetI/netI 0.0342
_diffrn_reflns_Laue_measured_fraction_full 0.999
_diffrn_reflns_Laue_measured_fraction_max 0.997
_diffrn_reflns_limit_h_max 15
_diffrn_reflns_limit_h_min -15
_diffrn_reflns_limit_k_max 28
_diffrn_reflns_limit_k_min -26
_diffrn_reflns_limit_l_max 16
_diffrn_reflns_limit_l_min -16
_diffrn_reflns_number 55492
_diffrn_reflns_point_group_measured_fraction_full 0.999
_diffrn_reflns_point_group_measured_fraction_max 0.997
_diffrn_reflns_theta_full 25.242
_diffrn_reflns_theta_max 26.410
_diffrn_reflns_theta_min 2.433
_diffrn_source 'microfocus sealed X-ray tube'
_diffrn_source_current 50.0
_diffrn_source_power 2.5
_diffrn_source_type 'Incoatec I\ms'
_diffrn_source_voltage 50.0
_diffrn_standards_number 0
_exptl_absorpt_coefficient_mu 0.733
_exptl_absorpt_correction_T_max 0.7441
_exptl_absorpt_correction_T_min 0.7104
_exptl_absorpt_correction_type multi-scan
_exptl_absorpt_process_details
;
SADABS-2016/2 (Bruker,2016/2) was used for absorption correction.
wR2(int) was 0.1195 before and 0.0600 after correction.
The Ratio of minimum to maximum transmission is 0.9547.
The \l/2 correction factor is Not present.
;
_exptl_crystal_colour 'clear light colourless'
_exptl_crystal_colour_lustre clear
_exptl_crystal_colour_modifier light
_exptl_crystal_colour_primary colourless
_exptl_crystal_density_diffrn 1.374
_exptl_crystal_description block
_exptl_crystal_F_000 1545
_exptl_crystal_size_max 0.2
_exptl_crystal_size_mid 0.1
_exptl_crystal_size_min 0.1
_refine_diff_density_max 0.969
_refine_diff_density_min -0.393
_refine_diff_density_rms 0.066
_refine_ls_extinction_method none
_refine_ls_goodness_of_fit_ref 1.084
_refine_ls_hydrogen_treatment constr
_refine_ls_matrix_type full
_refine_ls_number_parameters 486
_refine_ls_number_reflns 7360
_refine_ls_number_restraints 0
_refine_ls_restrained_S_all 1.084
_refine_ls_R_factor_all 0.0611
_refine_ls_R_factor_gt 0.0462
_refine_ls_shift/su_max 0.001
_refine_ls_shift/su_mean 0.000
_refine_ls_structure_factor_coef Fsqd
_refine_ls_weighting_details 'w=1/[\s^2^(Fo^2^)+(0.0209P)^2^+6.8419P] where P=(Fo^2^+2Fc^2^)/3'
_refine_ls_weighting_scheme calc
_refine_ls_wR_factor_gt 0.0941
_refine_ls_wR_factor_ref 0.1011
_reflns_Friedel_coverage 0.000
_reflns_number_gt 6124
_reflns_number_total 7360
_reflns_threshold_expression 'I > 2\s(I)'
_cod_data_source_file d1sc06011b4.cif
_cod_data_source_block mkj229_a
_cod_database_code 1566098
_shelx_shelxl_version_number 2018/3
_shelx_space_group_comment
;
The symmetry employed for this shelxl refinement is uniquely defined
by the following loop, which should always be used as a source of
symmetry information in preference to the above space-group names.
They are only intended as comments.
;
_shelx_estimated_absorpt_t_max 0.930
_shelx_estimated_absorpt_t_min 0.867
_olex2_refinement_description
;
1. Fixed Uiso
 At 1.2 times of:
  All B(H) groups, All C(H) groups, All C(H,H) groups
 At 1.5 times of:
  All C(H,H,H) groups, All O(H) groups, All O(H,H) groups
2. Others
 Sof(O1)=Sof(H1A)=Sof(H1B)=FVAR(1)
3.a Free rotating group:
 O1(H1A,H1B)
3.b Ternary CH refined with riding coordinates:
 B01E(H01I)
3.c Secondary CH2 refined with riding coordinates:
 C01D(H01G,H01H), C01F(H01J,H01K)
3.d Aromatic/amide H refined with riding coordinates:
 C00G(H00G), C00I(H00I), C00J(H00J), C00L(H00L), C00O(H00O), C00P(H00P),
 C00Q(H00Q), C00S(H00S), C00W(H00W), C00X(H00X), C00Y(H00Y), C00Z(H00Z),
 C010(H010), C011(H011), C012(H012), C013(H013), C015(H015), C016(H016),
 C018(H018), C01A(H01D), C01B(H01E), C01C(H01F)
3.e Idealised Me refined as rotating group:
 C00K(H00A,H00B,H00C), C00U(H00D,H00E,H00F), C017(H01A,H01B,H01C)
3.f Idealised tetrahedral OH refined as rotating group:
 O00R(H00R)
;
_olex2_submission_special_instructions 'No special instructions were received'

loop_
_space_group_symop_operation_xyz
'x, y, z'
'-x, y+1/2, -z+1/2'
'-x, -y, -z'
'x, -y-1/2, z-1/2'

loop_
_atom_site_label
_atom_site_type_symbol
_atom_site_fract_x
_atom_site_fract_y
_atom_site_fract_z
_atom_site_U_iso_or_equiv
_atom_site_adp_type
_atom_site_occupancy
_atom_site_site_symmetry_order
_atom_site_calc_flag
_atom_site_refinement_flags_posn
_atom_site_refinement_flags_adp
_atom_site_refinement_flags_occupancy
_atom_site_disorder_assembly
_atom_site_disorder_group
Zn1 Zn 0.34784(2) 0.43006(2) 0.63881(2) 0.01816(9) Uani 1 1 d . . . . .
N6 N 0.27888(18) 0.40983(10) 0.41340(17) 0.0193(5) Uani 1 1 d . . . . .
N7 N 0.23945(18) 0.49667(10) 0.57204(17) 0.0195(5) Uani 1 1 d . . . . .
N8 N 0.16047(18) 0.48070(10) 0.47610(17) 0.0193(5) Uani 1 1 d . . . . .
N5 N 0.37408(18) 0.40777(10) 0.50223(17) 0.0196(5) Uani 1 1 d . . . . .
N4 N 0.15245(18) 0.36956(10) 0.50625(16) 0.0188(5) Uani 1 1 d . . . . .
N3 N 0.21723(18) 0.37244(10) 0.61240(17) 0.0200(5) Uani 1 1 d . . . . .
N2 N 0.48098(19) 0.43421(11) 0.76228(17) 0.0253(5) Uani 1 1 d . . . . .
O2 O 0.9665(2) 0.33212(12) 1.10955(19) 0.0486(7) Uani 1 1 d . . . . .
N1 N 0.6471(2) 0.47182(11) 0.87049(19) 0.0303(6) Uani 1 1 d . . . . .
C39 C 0.0916(2) 0.52763(12) 0.4368(2) 0.0201(5) Uani 1 1 d . . . . .
C27 C 0.4594(2) 0.39302(11) 0.4704(2) 0.0195(5) Uani 1 1 d . . . . .
C29 C 0.3054(2) 0.39688(12) 0.3262(2) 0.0217(6) Uani 1 1 d . . . . .
C37 C 0.2178(2) 0.55299(12) 0.5918(2) 0.0198(6) Uani 1 1 d . . . . .
C26 C 0.5741(2) 0.38580(12) 0.5478(2) 0.0201(5) Uani 1 1 d . . . . .
C38 C 0.1260(2) 0.57430(12) 0.5079(2) 0.0214(5) Uani 1 1 d . . . . .
H00G H 0.093819 0.612989 0.500997 0.026 Uiso 1 1 calc R U . . .
C36 C 0.2828(2) 0.58229(13) 0.6932(2) 0.0231(6) Uani 1 1 d . . . . .
C28 C 0.4194(2) 0.38568(12) 0.3603(2) 0.0222(6) Uani 1 1 d . . . . .
H00I H 0.462028 0.375105 0.317282 0.027 Uiso 1 1 calc R U . . .
C18 C 0.1009(2) 0.29415(13) 0.5856(2) 0.0236(6) Uani 1 1 d . . . . .
H00J H 0.063851 0.259677 0.598134 0.028 Uiso 1 1 calc R U . . .
C40 C -0.0042(2) 0.52563(13) 0.3337(2) 0.0259(6) Uani 1 1 d . . . . .
H00A H 0.024192 0.517958 0.275838 0.039 Uiso 1 1 calc R U . . .
H00B H -0.043814 0.563935 0.321663 0.039 Uiso 1 1 calc R U . . .
H00C H -0.055950 0.493691 0.335940 0.039 Uiso 1 1 calc R U . . .
C21 C 0.6331(2) 0.43418(13) 0.6058(2) 0.0233(6) Uani 1 1 d . . . . .
H00L H 0.599961 0.472724 0.594260 0.028 Uiso 1 1 calc R U . . .
C16 C 0.2320(2) 0.31944(13) 0.7772(2) 0.0220(6) Uani 1 1 d . . . . .
C17 C 0.1846(2) 0.32700(12) 0.6607(2) 0.0203(5) Uani 1 1 d . . . . .
C25 C 0.6243(2) 0.32968(13) 0.5649(2) 0.0275(6) Uani 1 1 d . . . . .
H00O H 0.584962 0.296313 0.525790 0.033 Uiso 1 1 calc R U . . .
C22 C 0.7393(2) 0.42667(14) 0.6800(2) 0.0268(6) Uani 1 1 d . . . . .
H00P H 0.778639 0.459888 0.719674 0.032 Uiso 1 1 calc R U . . .
C23 C 0.7886(2) 0.37068(14) 0.6967(2) 0.0290(7) Uani 1 1 d . . . . .
H00Q H 0.861554 0.365520 0.747803 0.035 Uiso 1 1 calc R U . . .
O1 O 0.8545(2) 0.45836(13) 1.0111(3) 0.0720(9) Uani 1 1 d . . . . .
H00R H 0.795353 0.472099 0.966363 0.108 Uiso 1 1 calc R U . . .
C35 C 0.3091(2) 0.64261(13) 0.6966(2) 0.0266(6) Uani 1 1 d . . . . .
H00S H 0.285013 0.665693 0.633352 0.032 Uiso 1 1 calc R U . . .
C4 C 0.5456(2) 0.38651(13) 0.8122(2) 0.0259(6) Uani 1 1 d . . . . .
C30 C 0.2209(3) 0.39743(14) 0.2161(2) 0.0298(7) Uani 1 1 d . . . . .
H00D H 0.157599 0.371662 0.212978 0.045 Uiso 1 1 calc R U . . .
H00E H 0.255744 0.382715 0.166234 0.045 Uiso 1 1 calc R U . . .
H00F H 0.193999 0.438262 0.196797 0.045 Uiso 1 1 calc R U . . .
C19 C 0.0828(2) 0.32199(12) 0.4895(2) 0.0219(6) Uani 1 1 d . . . . .
C31 C 0.3166(3) 0.54972(14) 0.7874(2) 0.0304(7) Uani 1 1 d . . . . .
H00W H 0.296307 0.508870 0.786269 0.036 Uiso 1 1 calc R U . . .
C11 C 0.2564(2) 0.36870(13) 0.8447(2) 0.0269(6) Uani 1 1 d . . . . .
H00X H 0.243484 0.407768 0.815557 0.032 Uiso 1 1 calc R U . . .
C15 C 0.2518(2) 0.26246(13) 0.8215(2) 0.0266(6) Uani 1 1 d . . . . .
H00Y H 0.235686 0.228470 0.776421 0.032 Uiso 1 1 calc R U . . .
C14 C 0.2950(2) 0.25503(14) 0.9309(2) 0.0308(7) Uani 1 1 d . . . . .
H00Z H 0.308439 0.216061 0.960428 0.037 Uiso 1 1 calc R U . . .
C5 C 0.5485(2) 0.48291(13) 0.8010(2) 0.0272(6) Uani 1 1 d . . . . .
H010 H 0.524578 0.522345 0.778295 0.033 Uiso 1 1 calc R U . . .
C3 C 0.5232(3) 0.32615(13) 0.8049(2) 0.0290(7) Uani 1 1 d . . . . .
H011 H 0.453581 0.310721 0.759175 0.035 Uiso 1 1 calc R U . . .
C34 C 0.3711(3) 0.66923(15) 0.7935(3) 0.0349(7) Uani 1 1 d . . . . .
H012 H 0.389392 0.710408 0.795875 0.042 Uiso 1 1 calc R U . . .
C12 C 0.2995(3) 0.36127(15) 0.9540(2) 0.0339(7) Uani 1 1 d . . . . .
H013 H 0.315961 0.395105 0.999406 0.041 Uiso 1 1 calc R U . . .
C6 C 0.6490(2) 0.40854(14) 0.8793(2) 0.0282(6) Uani 1 1 d . . . . .
C13 C 0.3184(3) 0.30427(14) 0.9968(2) 0.0317(7) Uani 1 1 d . . . . .
H015 H 0.347533 0.299097 1.071698 0.038 Uiso 1 1 calc R U . . .
C24 C 0.7315(3) 0.32228(14) 0.6388(2) 0.0322(7) Uani 1 1 d . . . . .
H016 H 0.765649 0.283994 0.649642 0.039 Uiso 1 1 calc R U . . .
C20 C 0.0018(2) 0.30603(13) 0.3818(2) 0.0281(6) Uani 1 1 d . . . . .
H01A H -0.050007 0.339339 0.353752 0.042 Uiso 1 1 calc R U . . .
H01B H -0.040791 0.270518 0.387363 0.042 Uiso 1 1 calc R U . . .
H01C H 0.043070 0.297775 0.333914 0.042 Uiso 1 1 calc R U . . .
C2 C 0.6082(3) 0.28900(15) 0.8681(2) 0.0351(7) Uani 1 1 d . . . . .
H018 H 0.594851 0.247248 0.866505 0.042 Uiso 1 1 calc R U . . .
C7 C 0.7363(3) 0.37255(15) 0.9417(2) 0.0335(7) Uani 1 1 d . . . . .
C32 C 0.3795(3) 0.57624(15) 0.8830(2) 0.0356(7) Uani 1 1 d . . . . .
H01D H 0.404481 0.553271 0.946409 0.043 Uiso 1 1 calc R U . . .
C1 C 0.7124(3) 0.31085(15) 0.9339(2) 0.0373(8) Uani 1 1 d . . . . .
H01E H 0.768151 0.283584 0.974248 0.045 Uiso 1 1 calc R U . . .
C33 C 0.4057(3) 0.63587(16) 0.8857(2) 0.0367(8) Uani 1 1 d . . . . .
H01F H 0.447805 0.654204 0.951263 0.044 Uiso 1 1 calc R U . . .
C9 C 0.8839(3) 0.37017(18) 1.1291(3) 0.0463(9) Uani 1 1 d . . . . .
H01G H 0.917133 0.400617 1.184538 0.056 Uiso 1 1 calc R U . . .
H01H H 0.824098 0.347739 1.144228 0.056 Uiso 1 1 calc R U . . .
B1 B 0.1642(3) 0.41830(14) 0.4278(2) 0.0206(6) Uani 1 1 d . . . . .
H01I H 0.101991 0.414391 0.357779 0.025 Uiso 1 1 calc R U . . .
C10 C 0.9517(3) 0.36138(19) 1.0098(3) 0.0478(9) Uani 1 1 d . . . . .
H01J H 0.934511 0.333528 0.949032 0.057 Uiso 1 1 calc R U . . .
H01K H 1.014719 0.388047 1.012565 0.057 Uiso 1 1 calc R U . . .
C8 C 0.8463(3) 0.39546(17) 1.0151(3) 0.0434(9) Uani 1 1 d . . . . .
O3 O 0.0388(7) 0.5208(4) 0.1177(6) 0.034(3) Uani 0.268(7) 1 d G . P . .
H1A H 0.067743 0.533133 0.071481 0.051 Uiso 0.268(7) 1 d G U P . .
H1B H -0.005151 0.491586 0.086108 0.051 Uiso 0.268(7) 1 d G U P . .

loop_
_atom_site_aniso_label
_atom_site_aniso_U_11
_atom_site_aniso_U_22
_atom_site_aniso_U_33
_atom_site_aniso_U_23
_atom_site_aniso_U_13
_atom_site_aniso_U_12
Zn1 0.01857(15) 0.02076(16) 0.01475(14) -0.00065(13) 0.00530(11) 0.00088(13)
N6 0.0201(11) 0.0204(11) 0.0163(11) -0.0013(9) 0.0050(9) -0.0004(9)
N7 0.0210(11) 0.0215(12) 0.0167(11) -0.0003(9) 0.0073(9) -0.0001(9)
N8 0.0190(11) 0.0209(12) 0.0172(11) 0.0001(9) 0.0053(9) 0.0007(9)
N5 0.0195(11) 0.0210(11) 0.0185(11) -0.0010(9) 0.0069(9) 0.0001(9)
N4 0.0190(11) 0.0210(11) 0.0146(10) -0.0006(9) 0.0039(9) 0.0007(9)
N3 0.0213(11) 0.0213(12) 0.0176(11) 0.0014(9) 0.0070(9) 0.0018(9)
N2 0.0240(12) 0.0307(13) 0.0202(11) -0.0007(10) 0.0065(9) 0.0020(11)
O2 0.0454(15) 0.0585(17) 0.0400(14) 0.0040(12) 0.0124(11) 0.0255(13)
N1 0.0314(13) 0.0319(14) 0.0278(13) -0.0014(11) 0.0106(11) -0.0035(12)
C39 0.0184(13) 0.0227(14) 0.0213(13) 0.0040(11) 0.0095(11) 0.0023(11)
C27 0.0244(14) 0.0149(13) 0.0226(13) -0.0015(10) 0.0124(11) -0.0001(11)
C29 0.0295(15) 0.0194(13) 0.0175(13) -0.0010(11) 0.0100(11) -0.0003(12)
C37 0.0234(13) 0.0178(13) 0.0228(13) 0.0011(10) 0.0140(11) 0.0004(11)
C26 0.0209(13) 0.0224(14) 0.0208(13) 0.0019(11) 0.0120(11) 0.0002(11)
C38 0.0236(13) 0.0175(13) 0.0276(14) 0.0038(11) 0.0143(11) 0.0034(11)
C36 0.0234(14) 0.0268(15) 0.0227(14) -0.0021(11) 0.0127(11) 0.0032(12)
C28 0.0277(15) 0.0224(14) 0.0210(13) -0.0010(11) 0.0141(12) 0.0027(12)
C18 0.0220(14) 0.0225(14) 0.0266(14) -0.0003(12) 0.0091(12) -0.0014(12)
C40 0.0217(14) 0.0283(15) 0.0263(14) 0.0046(12) 0.0065(12) 0.0044(12)
C21 0.0253(14) 0.0225(14) 0.0268(14) -0.0002(12) 0.0151(11) -0.0010(12)
C16 0.0201(13) 0.0255(14) 0.0217(13) 0.0037(11) 0.0090(11) 0.0002(11)
C17 0.0200(13) 0.0188(13) 0.0238(14) 0.0029(11) 0.0100(11) 0.0034(11)
C25 0.0305(16) 0.0217(14) 0.0316(16) 0.0008(12) 0.0123(13) 0.0022(12)
C22 0.0248(14) 0.0346(16) 0.0244(14) -0.0031(13) 0.0127(12) -0.0054(13)
C23 0.0221(14) 0.0416(18) 0.0237(14) 0.0082(13) 0.0085(12) 0.0037(13)
O1 0.0462(17) 0.0500(17) 0.091(2) 0.0097(16) -0.0126(16) -0.0035(14)
C35 0.0263(15) 0.0282(15) 0.0284(15) -0.0037(12) 0.0134(12) -0.0023(12)
C4 0.0318(16) 0.0295(15) 0.0198(13) 0.0004(12) 0.0131(12) 0.0040(13)
C30 0.0368(17) 0.0320(17) 0.0187(14) -0.0017(12) 0.0075(13) 0.0040(14)
C19 0.0200(13) 0.0206(14) 0.0250(14) -0.0048(11) 0.0076(11) -0.0011(11)
C31 0.0395(17) 0.0289(16) 0.0261(15) -0.0030(12) 0.0156(13) 0.0065(14)
C11 0.0337(16) 0.0235(15) 0.0249(14) 0.0041(12) 0.0121(12) 0.0014(13)
C15 0.0289(15) 0.0225(14) 0.0292(15) 0.0039(12) 0.0110(12) -0.0022(12)
C14 0.0300(16) 0.0317(17) 0.0304(16) 0.0121(13) 0.0100(13) -0.0009(13)
C5 0.0311(16) 0.0243(15) 0.0291(15) 0.0008(12) 0.0141(13) 0.0017(12)
C3 0.0382(17) 0.0269(16) 0.0255(15) -0.0073(12) 0.0156(13) -0.0017(13)
C34 0.0348(17) 0.0353(18) 0.0398(18) -0.0141(15) 0.0197(15) -0.0084(14)
C12 0.0407(18) 0.0369(18) 0.0251(15) 0.0002(13) 0.0125(14) -0.0063(15)
C6 0.0274(15) 0.0380(17) 0.0192(14) -0.0003(12) 0.0081(12) 0.0010(13)
C13 0.0336(17) 0.0388(18) 0.0219(14) 0.0082(13) 0.0086(13) -0.0017(14)
C24 0.0324(16) 0.0277(16) 0.0381(17) 0.0095(14) 0.0144(14) 0.0073(13)
C20 0.0267(15) 0.0283(16) 0.0265(15) -0.0034(12) 0.0056(12) -0.0042(13)
C2 0.0451(19) 0.0318(17) 0.0303(16) -0.0020(14) 0.0154(15) 0.0062(15)
C7 0.0334(17) 0.0452(19) 0.0205(14) 0.0049(13) 0.0077(13) 0.0142(15)
C32 0.0402(18) 0.043(2) 0.0240(15) -0.0050(14) 0.0121(13) 0.0118(16)
C1 0.0410(19) 0.0389(19) 0.0285(16) 0.0073(14) 0.0078(14) 0.0165(15)
C33 0.0299(16) 0.053(2) 0.0275(16) -0.0152(15) 0.0108(13) 0.0020(15)
C9 0.0322(18) 0.067(3) 0.0309(17) -0.0043(17) -0.0001(14) 0.0157(18)
B1 0.0211(15) 0.0219(16) 0.0175(14) -0.0010(12) 0.0051(12) 0.0002(12)
C10 0.0336(18) 0.072(3) 0.0336(18) 0.0020(18) 0.0064(15) 0.0089(18)
C8 0.0325(18) 0.047(2) 0.041(2) 0.0034(16) 0.0006(15) 0.0087(16)
O3 0.031(5) 0.041(5) 0.025(4) -0.002(4) 0.004(3) -0.018(4)

loop_
_atom_type_symbol
_atom_type_description
_atom_type_scat_dispersion_real
_atom_type_scat_dispersion_imag
_atom_type_scat_source
C C 0.0033 0.0016 'International Tables Vol C Tables 4.2.6.8 and 6.1.1.4'
H H 0.0000 0.0000 'International Tables Vol C Tables 4.2.6.8 and 6.1.1.4'
B B 0.0013 0.0007 'International Tables Vol C Tables 4.2.6.8 and 6.1.1.4'
N N 0.0061 0.0033 'International Tables Vol C Tables 4.2.6.8 and 6.1.1.4'
O O 0.0106 0.0060 'International Tables Vol C Tables 4.2.6.8 and 6.1.1.4'
Zn Zn 0.2839 1.4301 'International Tables Vol C Tables 4.2.6.8 and 6.1.1.4'

loop_
_geom_angle_atom_site_label_1
_geom_angle_atom_site_label_2
_geom_angle_atom_site_label_3
_geom_angle
_geom_angle_site_symmetry_1
_geom_angle_site_symmetry_3
_geom_angle_publ_flag
N7 Zn1 N5 94.73(9) . . ?
N7 Zn1 N3 90.15(9) . . ?
N3 Zn1 N5 93.88(9) . . ?
N2 Zn1 N7 127.55(10) . . ?
N2 Zn1 N5 114.74(9) . . ?
N2 Zn1 N3 127.10(10) . . ?
N5 N6 B1 118.6(2) . . ?
C29 N6 N5 109.5(2) . . ?
C29 N6 B1 131.4(2) . . ?
N8 N7 Zn1 112.70(16) . . ?
C37 N7 Zn1 140.01(19) . . ?
C37 N7 N8 107.3(2) . . ?
N7 N8 B1 120.5(2) . . ?
C39 N8 N7 108.9(2) . . ?
C39 N8 B1 130.5(2) . . ?
N6 N5 Zn1 113.73(16) . . ?
C27 N5 Zn1 138.87(18) . . ?
C27 N5 N6 107.4(2) . . ?
N3 N4 B1 120.2(2) . . ?
C19 N4 N3 109.2(2) . . ?
C19 N4 B1 130.6(2) . . ?
N4 N3 Zn1 111.55(16) . . ?
C17 N3 Zn1 139.90(19) . . ?
C17 N3 N4 106.8(2) . . ?
C4 N2 Zn1 125.7(2) . . ?
C4 N2 C5 104.2(2) . . ?
C5 N2 Zn1 127.8(2) . . ?
C10 O2 C9 91.9(2) . . ?
C5 N1 C6 103.6(2) . . ?
N8 C39 C38 108.3(2) . . ?
N8 C39 C40 123.1(2) . . ?
C38 C39 C40 128.6(3) . . ?
N5 C27 C26 121.0(2) . . ?
N5 C27 C28 109.3(2) . . ?
C28 C27 C26 129.7(2) . . ?
N6 C29 C28 107.5(2) . . ?
N6 C29 C30 122.9(2) . . ?
C28 C29 C30 129.6(2) . . ?
N7 C37 C38 109.6(2) . . ?
N7 C37 C36 120.9(2) . . ?
C38 C37 C36 129.4(2) . . ?
C21 C26 C27 121.1(2) . . ?
C21 C26 C25 119.0(3) . . ?
C25 C26 C27 119.9(2) . . ?
C39 C38 C37 105.9(2) . . ?
C39 C38 H00G 127.1 . . ?
C37 C38 H00G 127.1 . . ?
C35 C36 C37 120.9(3) . . ?
C35 C36 C31 119.0(3) . . ?
C31 C36 C37 120.1(3) . . ?
C27 C28 H00I 126.8 . . ?
C29 C28 C27 106.3(2) . . ?
C29 C28 H00I 126.8 . . ?
C17 C18 H00J 127.1 . . ?
C19 C18 H00J 127.1 . . ?
C19 C18 C17 105.9(2) . . ?
C39 C40 H00A 109.5 . . ?
C39 C40 H00B 109.5 . . ?
C39 C40 H00C 109.5 . . ?
H00A C40 H00B 109.5 . . ?
H00A C40 H00C 109.5 . . ?
H00B C40 H00C 109.5 . . ?
C26 C21 H00L 119.7 . . ?
C22 C21 C26 120.6(3) . . ?
C22 C21 H00L 119.7 . . ?
C11 C16 C17 120.9(2) . . ?
C11 C16 C15 118.8(3) . . ?
C15 C16 C17 120.2(3) . . ?
N3 C17 C18 109.7(2) . . ?
N3 C17 C16 121.1(2) . . ?
C18 C17 C16 129.2(2) . . ?
C26 C25 H00O 119.8 . . ?
C24 C25 C26 120.3(3) . . ?
C24 C25 H00O 119.8 . . ?
C21 C22 H00P 120.0 . . ?
C21 C22 C23 120.0(3) . . ?
C23 C22 H00P 120.0 . . ?
C22 C23 H00Q 120.0 . . ?
C24 C23 C22 120.1(3) . . ?
C24 C23 H00Q 120.0 . . ?
C8 O1 H00R 109.5 . . ?
C36 C35 H00S 120.1 . . ?
C36 C35 C34 119.8(3) . . ?
C34 C35 H00S 120.1 . . ?
N2 C4 C3 131.0(3) . . ?
N2 C4 C6 107.9(3) . . ?
C3 C4 C6 121.1(3) . . ?
C29 C30 H00D 109.5 . . ?
C29 C30 H00E 109.5 . . ?
C29 C30 H00F 109.5 . . ?
H00D C30 H00E 109.5 . . ?
H00D C30 H00F 109.5 . . ?
H00E C30 H00F 109.5 . . ?
N4 C19 C18 108.3(2) . . ?
N4 C19 C20 122.6(2) . . ?
C18 C19 C20 129.0(3) . . ?
C36 C31 H00W 119.6 . . ?
C32 C31 C36 120.8(3) . . ?
C32 C31 H00W 119.6 . . ?
C16 C11 H00X 119.7 . . ?
C12 C11 C16 120.7(3) . . ?
C12 C11 H00X 119.7 . . ?
C16 C15 H00Y 119.7 . . ?
C14 C15 C16 120.5(3) . . ?
C14 C15 H00Y 119.7 . . ?
C15 C14 H00Z 120.0 . . ?
C13 C14 C15 120.0(3) . . ?
C13 C14 H00Z 120.0 . . ?
N2 C5 H010 122.0 . . ?
N1 C5 N2 116.0(3) . . ?
N1 C5 H010 122.0 . . ?
C4 C3 H011 121.7 . . ?
C4 C3 C2 116.5(3) . . ?
C2 C3 H011 121.7 . . ?
C35 C34 H012 119.9 . . ?
C33 C34 C35 120.2(3) . . ?
C33 C34 H012 119.9 . . ?
C11 C12 H013 120.1 . . ?
C11 C12 C13 119.8(3) . . ?
C13 C12 H013 120.1 . . ?
C4 C6 N1 108.3(3) . . ?
C7 C6 N1 127.9(3) . . ?
C7 C6 C4 123.8(3) . . ?
C14 C13 C12 120.2(3) . . ?
C14 C13 H015 119.9 . . ?
C12 C13 H015 119.9 . . ?
C25 C24 H016 120.0 . . ?
C23 C24 C25 120.0(3) . . ?
C23 C24 H016 120.0 . . ?
C19 C20 H01A 109.5 . . ?
C19 C20 H01B 109.5 . . ?
C19 C20 H01C 109.5 . . ?
H01A C20 H01B 109.5 . . ?
H01A C20 H01C 109.5 . . ?
H01B C20 H01C 109.5 . . ?
C3 C2 H018 118.8 . . ?
C3 C2 C1 122.5(3) . . ?
C1 C2 H018 118.8 . . ?
C6 C7 C1 114.6(3) . . ?
C6 C7 C8 124.4(3) . . ?
C1 C7 C8 120.9(3) . . ?
C31 C32 H01D 120.1 . . ?
C33 C32 C31 119.8(3) . . ?
C33 C32 H01D 120.1 . . ?
C2 C1 C7 121.4(3) . . ?
C2 C1 H01E 119.3 . . ?
C7 C1 H01E 119.3 . . ?
C34 C33 H01F 119.9 . . ?
C32 C33 C34 120.3(3) . . ?
C32 C33 H01F 119.9 . . ?
O2 C9 H01G 113.3 . . ?
O2 C9 H01H 113.3 . . ?
O2 C9 C8 91.7(3) . . ?
H01G C9 H01H 110.7 . . ?
C8 C9 H01G 113.3 . . ?
C8 C9 H01H 113.3 . . ?
N6 B1 N8 109.3(2) . . ?
N6 B1 N4 108.4(2) . . ?
N6 B1 H01I 110.0 . . ?
N8 B1 N4 109.0(2) . . ?
N8 B1 H01I 110.0 . . ?
N4 B1 H01I 110.0 . . ?
O2 C10 H01J 113.5 . . ?
O2 C10 H01K 113.5 . . ?
O2 C10 C8 90.9(3) . . ?
H01J C10 H01K 110.8 . . ?
C8 C10 H01J 113.5 . . ?
C8 C10 H01K 113.5 . . ?
O1 C8 C7 112.4(3) . . ?
O1 C8 C9 113.7(3) . . ?
O1 C8 C10 114.1(3) . . ?
C7 C8 C9 115.0(3) . . ?
C7 C8 C10 115.0(3) . . ?
C9 C8 C10 83.8(2) . . ?
H1A O3 H1B 104.5 . . ?

loop_
_geom_bond_atom_site_label_1
_geom_bond_atom_site_label_2
_geom_bond_distance
_geom_bond_site_symmetry_2
_geom_bond_publ_flag
Zn1 N7 2.018(2) . ?
Zn1 N5 2.038(2) . ?
Zn1 N3 2.036(2) . ?
Zn1 N2 1.915(2) . ?
N6 N5 1.373(3) . ?
N6 C29 1.358(3) . ?
N6 B1 1.548(4) . ?
N7 N8 1.377(3) . ?
N7 C37 1.338(3) . ?
N8 C39 1.352(3) . ?
N8 B1 1.550(4) . ?
N5 C27 1.339(3) . ?
N4 N3 1.377(3) . ?
N4 C19 1.354(3) . ?
N4 B1 1.561(4) . ?
N3 C17 1.348(3) . ?
N2 C4 1.373(4) . ?
N2 C5 1.374(4) . ?
O2 C9 1.446(4) . ?
O2 C10 1.444(4) . ?
N1 C5 1.300(4) . ?
N1 C6 1.423(4) . ?
C39 C38 1.381(4) . ?
C39 C40 1.493(4) . ?
C27 C26 1.476(4) . ?
C27 C28 1.396(4) . ?
C29 C28 1.383(4) . ?
C29 C30 1.495(4) . ?
C37 C38 1.393(4) . ?
C37 C36 1.478(4) . ?
C26 C21 1.392(4) . ?
C26 C25 1.393(4) . ?
C38 H00G 0.9500 . ?
C36 C35 1.390(4) . ?
C36 C31 1.393(4) . ?
C28 H00I 0.9500 . ?
C18 H00J 0.9500 . ?
C18 C17 1.394(4) . ?
C18 C19 1.380(4) . ?
C40 H00A 0.9800 . ?
C40 H00B 0.9800 . ?
C40 H00C 0.9800 . ?
C21 H00L 0.9500 . ?
C21 C22 1.381(4) . ?
C16 C17 1.478(4) . ?
C16 C11 1.394(4) . ?
C16 C15 1.394(4) . ?
C25 H00O 0.9500 . ?
C25 C24 1.389(4) . ?
C22 H00P 0.9500 . ?
C22 C23 1.386(4) . ?
C23 H00Q 0.9500 . ?
C23 C24 1.384(4) . ?
O1 H00R 0.8400 . ?
O1 C8 1.416(5) . ?
C35 H00S 0.9500 . ?
C35 C34 1.398(4) . ?
C4 C3 1.379(4) . ?
C4 C6 1.399(4) . ?
C30 H00D 0.9800 . ?
C30 H00E 0.9800 . ?
C30 H00F 0.9800 . ?
C19 C20 1.497(4) . ?
C31 H00W 0.9500 . ?
C31 C32 1.388(4) . ?
C11 H00X 0.9500 . ?
C11 C12 1.386(4) . ?
C15 H00Y 0.9500 . ?
C15 C14 1.388(4) . ?
C14 H00Z 0.9500 . ?
C14 C13 1.381(4) . ?
C5 H010 0.9500 . ?
C3 H011 0.9500 . ?
C3 C2 1.393(4) . ?
C34 H012 0.9500 . ?
C34 C33 1.381(5) . ?
C12 H013 0.9500 . ?
C12 C13 1.388(4) . ?
C6 C7 1.392(4) . ?
C13 H015 0.9500 . ?
C24 H016 0.9500 . ?
C20 H01A 0.9800 . ?
C20 H01B 0.9800 . ?
C20 H01C 0.9800 . ?
C2 H018 0.9500 . ?
C2 C1 1.400(5) . ?
C7 C1 1.412(5) . ?
C7 C8 1.494(5) . ?
C32 H01D 0.9500 . ?
C32 C33 1.375(5) . ?
C1 H01E 0.9500 . ?
C33 H01F 0.9500 . ?
C9 H01G 0.9900 . ?
C9 H01H 0.9900 . ?
C9 C8 1.544(5) . ?
B1 H01I 1.0000 . ?
C10 H01J 0.9900 . ?
C10 H01K 0.9900 . ?
C10 C8 1.566(5) . ?
O3 H1A 0.8699 . ?
O3 H1B 0.8699 . ?

loop_
_geom_torsion_atom_site_label_1
_geom_torsion_atom_site_label_2
_geom_torsion_atom_site_label_3
_geom_torsion_atom_site_label_4
_geom_torsion
_geom_torsion_site_symmetry_1
_geom_torsion_site_symmetry_2
_geom_torsion_site_symmetry_3
_geom_torsion_site_symmetry_4
_geom_torsion_publ_flag
Zn1 N7 N8 C39 -179.88(16) . . . . ?
Zn1 N7 N8 B1 -2.7(3) . . . . ?
Zn1 N7 C37 C38 179.8(2) . . . . ?
Zn1 N7 C37 C36 -3.6(4) . . . . ?
Zn1 N5 C27 C26 4.1(4) . . . . ?
Zn1 N5 C27 C28 -176.9(2) . . . . ?
Zn1 N3 C17 C18 -161.4(2) . . . . ?
Zn1 N3 C17 C16 21.7(4) . . . . ?
Zn1 N2 C4 C3 -15.8(4) . . . . ?
Zn1 N2 C4 C6 164.19(19) . . . . ?
Zn1 N2 C5 N1 -164.5(2) . . . . ?
N6 N5 C27 C26 -178.7(2) . . . . ?
N6 N5 C27 C28 0.2(3) . . . . ?
N6 C29 C28 C27 -0.5(3) . . . . ?
N7 N8 C39 C38 -0.1(3) . . . . ?
N7 N8 C39 C40 -179.7(2) . . . . ?
N7 N8 B1 N6 -58.0(3) . . . . ?
N7 N8 B1 N4 60.2(3) . . . . ?
N7 C37 C38 C39 1.1(3) . . . . ?
N7 C37 C36 C35 144.1(3) . . . . ?
N7 C37 C36 C31 -37.2(4) . . . . ?
N8 N7 C37 C38 -1.1(3) . . . . ?
N8 N7 C37 C36 175.5(2) . . . . ?
N8 C39 C38 C37 -0.6(3) . . . . ?
N5 N6 C29 C28 0.7(3) . . . . ?
N5 N6 C29 C30 -177.8(2) . . . . ?
N5 N6 B1 N8 65.4(3) . . . . ?
N5 N6 B1 N4 -53.3(3) . . . . ?
N5 C27 C26 C21 -66.1(3) . . . . ?
N5 C27 C26 C25 113.0(3) . . . . ?
N5 C27 C28 C29 0.2(3) . . . . ?
N4 N3 C17 C18 1.3(3) . . . . ?
N4 N3 C17 C16 -175.7(2) . . . . ?
N3 N4 C19 C18 1.0(3) . . . . ?
N3 N4 C19 C20 -179.5(2) . . . . ?
N3 N4 B1 N6 70.6(3) . . . . ?
N3 N4 B1 N8 -48.3(3) . . . . ?
N2 C4 C3 C2 -179.5(3) . . . . ?
N2 C4 C6 N1 0.4(3) . . . . ?
N2 C4 C6 C7 -179.2(3) . . . . ?
O2 C9 C8 O1 -123.2(3) . . . . ?
O2 C9 C8 C7 105.2(3) . . . . ?
O2 C9 C8 C10 -9.5(3) . . . . ?
O2 C10 C8 O1 122.8(3) . . . . ?
O2 C10 C8 C7 -105.2(3) . . . . ?
O2 C10 C8 C9 9.5(3) . . . . ?
N1 C6 C7 C1 179.5(3) . . . . ?
N1 C6 C7 C8 1.6(5) . . . . ?
C39 N8 B1 N6 118.4(3) . . . . ?
C39 N8 B1 N4 -123.3(3) . . . . ?
C27 C26 C21 C22 178.3(2) . . . . ?
C27 C26 C25 C24 -179.0(3) . . . . ?
C29 N6 N5 Zn1 177.40(17) . . . . ?
C29 N6 N5 C27 -0.6(3) . . . . ?
C29 N6 B1 N8 -123.3(3) . . . . ?
C29 N6 B1 N4 118.1(3) . . . . ?
C37 N7 N8 C39 0.8(3) . . . . ?
C37 N7 N8 B1 177.9(2) . . . . ?
C37 C36 C35 C34 -179.7(3) . . . . ?
C37 C36 C31 C32 178.7(3) . . . . ?
C26 C27 C28 C29 179.0(3) . . . . ?
C26 C21 C22 C23 0.6(4) . . . . ?
C26 C25 C24 C23 0.6(4) . . . . ?
C38 C37 C36 C35 -40.0(4) . . . . ?
C38 C37 C36 C31 138.7(3) . . . . ?
C36 C37 C38 C39 -175.2(3) . . . . ?
C36 C35 C34 C33 -0.3(4) . . . . ?
C36 C31 C32 C33 2.3(5) . . . . ?
C28 C27 C26 C21 115.2(3) . . . . ?
C28 C27 C26 C25 -65.8(4) . . . . ?
C40 C39 C38 C37 179.0(3) . . . . ?
C21 C26 C25 C24 0.1(4) . . . . ?
C21 C22 C23 C24 0.1(4) . . . . ?
C16 C11 C12 C13 -0.1(5) . . . . ?
C16 C15 C14 C13 0.1(4) . . . . ?
C17 C18 C19 N4 -0.2(3) . . . . ?
C17 C18 C19 C20 -179.7(3) . . . . ?
C17 C16 C11 C12 179.2(3) . . . . ?
C17 C16 C15 C14 -179.2(3) . . . . ?
C25 C26 C21 C22 -0.7(4) . . . . ?
C22 C23 C24 C25 -0.7(4) . . . . ?
C35 C36 C31 C32 -2.6(4) . . . . ?
C35 C34 C33 C32 0.0(5) . . . . ?
C4 N2 C5 N1 -1.1(3) . . . . ?
C4 C3 C2 C1 -1.7(4) . . . . ?
C4 C6 C7 C1 -1.0(4) . . . . ?
C4 C6 C7 C8 -178.8(3) . . . . ?
C30 C29 C28 C27 177.9(3) . . . . ?
C19 N4 N3 Zn1 166.69(17) . . . . ?
C19 N4 N3 C17 -1.4(3) . . . . ?
C19 N4 B1 N6 -111.8(3) . . . . ?
C19 N4 B1 N8 129.3(3) . . . . ?
C19 C18 C17 N3 -0.7(3) . . . . ?
C19 C18 C17 C16 175.9(3) . . . . ?
C31 C36 C35 C34 1.6(4) . . . . ?
C31 C32 C33 C34 -1.0(5) . . . . ?
C11 C16 C17 N3 36.9(4) . . . . ?
C11 C16 C17 C18 -139.4(3) . . . . ?
C11 C16 C15 C14 0.1(4) . . . . ?
C11 C12 C13 C14 0.3(5) . . . . ?
C15 C16 C17 N3 -143.8(3) . . . . ?
C15 C16 C17 C18 39.9(4) . . . . ?
C15 C16 C11 C12 -0.2(4) . . . . ?
C15 C14 C13 C12 -0.4(5) . . . . ?
C5 N2 C4 C3 -179.6(3) . . . . ?
C5 N2 C4 C6 0.3(3) . . . . ?
C5 N1 C6 C4 -1.0(3) . . . . ?
C5 N1 C6 C7 178.6(3) . . . . ?
C3 C4 C6 N1 -179.6(3) . . . . ?
C3 C4 C6 C7 0.8(4) . . . . ?
C3 C2 C1 C7 1.5(5) . . . . ?
C6 N1 C5 N2 1.3(3) . . . . ?
C6 C4 C3 C2 0.6(4) . . . . ?
C6 C7 C1 C2 -0.2(4) . . . . ?
C6 C7 C8 O1 -2.6(5) . . . . ?
C6 C7 C8 C9 129.7(3) . . . . ?
C6 C7 C8 C10 -135.4(3) . . . . ?
C1 C7 C8 O1 179.6(3) . . . . ?
C1 C7 C8 C9 -48.1(4) . . . . ?
C1 C7 C8 C10 46.9(4) . . . . ?
C9 O2 C10 C8 -10.1(3) . . . . ?
B1 N6 N5 Zn1 -9.5(3) . . . . ?
B1 N6 N5 C27 172.6(2) . . . . ?
B1 N6 C29 C28 -171.3(3) . . . . ?
B1 N6 C29 C30 10.2(4) . . . . ?
B1 N8 C39 C38 -176.9(2) . . . . ?
B1 N8 C39 C40 3.5(4) . . . . ?
B1 N4 N3 Zn1 -15.3(3) . . . . ?
B1 N4 N3 C17 176.6(2) . . . . ?
B1 N4 C19 C18 -176.8(2) . . . . ?
B1 N4 C19 C20 2.7(4) . . . . ?
C10 O2 C9 C8 10.3(3) . . . . ?
C8 C7 C1 C2 177.8(3) . . . . ?
